data_7032231
loop_
_publ_author_name
'Mikata, Yuji'
'Takeuchi, Saaya'
'Higuchi, Eri'
'Ochi, Ayaka'
'Konno, Hideo'
'Yanai, Kazuma'
'Sato, Shin-Ichiro'

_publ_section_title
;
 Zinc-specific intramolecular excimer formation in TQEN derivatives:
 fluorescence and zinc binding properties of TPEN-based hexadentate
 ligands.
;
_journal_issue 43
_journal_name_full 'Dalton transactions (Cambridge, England : 2003)'
_journal_page_first 16377
_journal_page_last 16386
_journal_paper_doi 10.1039/c4dt01847h
_journal_volume 43
_journal_year 2014
_chemical_formula_moiety 'C34 H40 N6 O4'
_chemical_formula_sum 'C34 H40 N6 O4'
_chemical_formula_weight 596.73
_space_group_IT_number 14
_symmetry_cell_setting monoclinic
_symmetry_Int_Tables_number 14
_symmetry_space_group_name_Hall '-P 2yab'
_symmetry_space_group_name_H-M 'P 1 21/a 1'
_atom_sites_solution_hydrogens geom
_atom_sites_solution_primary direct
_atom_sites_solution_secondary difmap
_cell_angle_alpha 90.0000
_cell_angle_beta 105.124(4)
_cell_angle_gamma 90.0000
_cell_formula_units_Z 2
_cell_length_a 9.4162(8)
_cell_length_b 14.2496(9)
_cell_length_c 11.8720(12)
_cell_measurement_reflns_used 4097
_cell_measurement_temperature 123
_cell_measurement_theta_max 27.51
_cell_measurement_theta_min 3.20
_cell_volume 1537.8(2)
_computing_cell_refinement CrystalClear
_computing_data_collection 'CrystalClear (Rigaku/MSC Inc., 2006)'
_computing_data_reduction CrystalClear
_computing_molecular_graphics 'CrystalStructure 4.0'
_computing_publication_material 'CrystalStructure 4.0 (Rigaku, 2010)'
_computing_structure_refinement 'SHELXL97 (Sheldrick, 2008)'
_computing_structure_solution 'SIR92 (Altomare, et al., 1994)'
_diffrn_ambient_temperature 123
_diffrn_detector_area_resol_mean 7.314
_diffrn_measured_fraction_theta_full 0.996
_diffrn_measured_fraction_theta_max 0.996
_diffrn_measurement_device_type 'Rigaku Mercury70'
_diffrn_measurement_method \w
_diffrn_radiation_type 'Mo K\a'
_diffrn_radiation_wavelength 0.71070
_diffrn_reflns_av_R_equivalents 0.0255
_diffrn_reflns_limit_h_max 12
_diffrn_reflns_limit_h_min -12
_diffrn_reflns_limit_k_max 17
_diffrn_reflns_limit_k_min -18
_diffrn_reflns_limit_l_max 15
_diffrn_reflns_limit_l_min -14
_diffrn_reflns_number 11810
_diffrn_reflns_theta_full 27.48
_diffrn_reflns_theta_max 27.48
_diffrn_standards_number 0
_exptl_absorpt_coefficient_mu 0.086
_exptl_absorpt_correction_T_max 0.983
_exptl_absorpt_correction_T_min 0.809
_exptl_absorpt_correction_type multi-scan
_exptl_absorpt_process_details 'REQAB (Rigaku, 1998)'
_exptl_crystal_colour colorless
_exptl_crystal_density_diffrn 1.289
_exptl_crystal_density_method 'not measured'
_exptl_crystal_description unknown
_exptl_crystal_F_000 636.00
_exptl_crystal_size_max 0.200
_exptl_crystal_size_mid 0.200
_exptl_crystal_size_min 0.200
_refine_diff_density_max 0.200
_refine_diff_density_min -0.240
_refine_ls_extinction_method none
_refine_ls_goodness_of_fit_ref 1.159
_refine_ls_hydrogen_treatment refxyz
_refine_ls_number_parameters 279
_refine_ls_number_reflns 3501
_refine_ls_number_restraints 0
_refine_ls_R_factor_gt 0.0463
_refine_ls_shift/su_max 0.000
_refine_ls_structure_factor_coef Fsqd
_refine_ls_weighting_details 'w = 1/[\s^2^(Fo^2^)+(0.0508P)^2^+0.2510P] where P=(Fo^2^+2Fc^2^)/3'
_refine_ls_weighting_scheme calc
_refine_ls_wR_factor_ref 0.1185
_reflns_number_gt 2994
_reflns_number_total 3501
_reflns_threshold_expression F^2^>2.0\s(F^2^)
_cod_data_source_file c4dt01847h2.cif
_cod_data_source_block '_Py1isoQNenNPy1isoQ-090930'
_cod_depositor_comments 'Adding full bibliography for 7032230--7032233.cif.'
_cod_original_cell_volume 1537.8(3)
_cod_database_code 7032231

loop_
_symmetry_equiv_pos_site_id
_symmetry_equiv_pos_as_xyz
1 +X,+Y,+Z
2 1/2-X,1/2+Y,-Z
3 -X,-Y,-Z
4 1/2+X,1/2-Y,+Z

loop_
_atom_site_label
_atom_site_type_symbol
_atom_site_fract_x
_atom_site_fract_y
_atom_site_fract_z
_atom_site_U_iso_or_equiv
_atom_site_adp_type
_atom_site_occupancy
_atom_site_symmetry_multiplicity
_atom_site_calc_flag
O(1) O 0.45143(13) -0.17254(8) 0.29495(10) 0.0347(3) Uani 1.0 4 d
O(2) O 0.25393(12) -0.31157(8) 0.31916(11) 0.0367(3) Uani 1.0 4 d
N(1) N 0.10277(12) 0.04151(7) 0.38755(9) 0.0209(3) Uani 1.0 4 d
N(2) N -0.18020(13) -0.04470(8) 0.17232(11) 0.0285(3) Uani 1.0 4 d
N(3) N 0.43216(12) 0.02172(8) 0.34309(10) 0.0237(3) Uani 1.0 4 d
C(1) C -0.00387(15) 0.04231(9) 0.45877(12) 0.0222(3) Uani 1.0 4 d
C(2) C 0.06831(15) -0.02811(9) 0.29309(12) 0.0226(3) Uani 1.0 4 d
C(3) C -0.05526(14) 0.00225(9) 0.19055(12) 0.0231(3) Uani 1.0 4 d
C(4) C -0.29225(16) -0.02266(12) 0.07640(14) 0.0345(4) Uani 1.0 4 d
C(5) C -0.28334(17) 0.04621(12) -0.00027(14) 0.0347(4) Uani 1.0 4 d
C(6) C -0.13287(19) 0.16903(11) -0.06183(13) 0.0350(4) Uani 1.0 4 d
C(7) C -0.00190(19) 0.21445(11) -0.04455(13) 0.0358(4) Uani 1.0 4 d
C(8) C 0.11582(18) 0.19209(11) 0.05230(13) 0.0329(4) Uani 1.0 4 d
C(9) C 0.09987(16) 0.12470(10) 0.12998(13) 0.0274(3) Uani 1.0 4 d
C(10) C -0.03447(15) 0.07588(9) 0.11448(11) 0.0237(3) Uani 1.0 4 d
C(11) C -0.15239(16) 0.09841(10) 0.01652(12) 0.0283(4) Uani 1.0 4 d
C(12) C 0.25565(15) 0.03284(10) 0.45966(12) 0.0239(3) Uani 1.0 4 d
C(13) C 0.36132(14) 0.07811(9) 0.40061(11) 0.0220(3) Uani 1.0 4 d
C(14) C 0.38176(16) 0.17502(10) 0.40406(13) 0.0285(4) Uani 1.0 4 d
C(15) C 0.47583(18) 0.21467(11) 0.34567(14) 0.0340(4) Uani 1.0 4 d
C(16) C 0.54777(17) 0.15657(11) 0.28511(13) 0.0331(4) Uani 1.0 4 d
C(17) C 0.52314(16) 0.06153(11) 0.28673(12) 0.0285(4) Uani 1.0 4 d
H(1) H 0.0148(16) 0.1033(11) 0.5062(13) 0.021(4) Uiso 1.0 4 d
H(2) H -0.1049(17) 0.0462(11) 0.4019(13) 0.023(4) Uiso 1.0 4 d
H(3) H 0.0424(17) -0.0922(11) 0.3174(13) 0.026(4) Uiso 1.0 4 d
H(4) H 0.1584(17) -0.0346(11) 0.2657(14) 0.026(4) Uiso 1.0 4 d
H(5) H -0.384(2) -0.0593(13) 0.0641(16) 0.046(5) Uiso 1.0 4 d
H(6) H -0.367(2) 0.0572(13) -0.0690(16) 0.042(5) Uiso 1.0 4 d
H(7) H -0.217(3) 0.1835(14) -0.1302(18) 0.052(6) Uiso 1.0 4 d
H(8) H 0.015(2) 0.2631(13) -0.1017(16) 0.047(5) Uiso 1.0 4 d
H(9) H 0.216(2) 0.2237(13) 0.0641(17) 0.049(6) Uiso 1.0 4 d
H(10) H 0.1852(18) 0.1099(11) 0.1970(14) 0.025(4) Uiso 1.0 4 d
H(11) H 0.2838(18) -0.0371(12) 0.4760(14) 0.032(5) Uiso 1.0 4 d
H(12) H 0.2622(18) 0.0660(11) 0.5359(15) 0.031(4) Uiso 1.0 4 d
H(13) H 0.3278(19) 0.2137(12) 0.4466(15) 0.036(5) Uiso 1.0 4 d
H(14) H 0.492(2) 0.2817(14) 0.3463(16) 0.044(5) Uiso 1.0 4 d
H(15) H 0.617(2) 0.1808(13) 0.2448(17) 0.046(5) Uiso 1.0 4 d
H(16) H 0.5752(18) 0.0172(12) 0.2460(15) 0.035(5) Uiso 1.0 4 d
H(17) H 0.440(2) -0.1132(15) 0.3224(18) 0.053(6) Uiso 1.0 4 d
H(18) H 0.551(3) -0.1829(15) 0.3085(18) 0.056(6) Uiso 1.0 4 d
H(19) H 0.316(3) -0.2643(16) 0.3189(17) 0.056(6) Uiso 1.0 4 d
H(20) H 0.282(3) -0.3587(18) 0.272(3) 0.081(8) Uiso 1.0 4 d

loop_
_atom_site_aniso_label
_atom_site_aniso_U_11
_atom_site_aniso_U_22
_atom_site_aniso_U_33
_atom_site_aniso_U_12
_atom_site_aniso_U_13
_atom_site_aniso_U_23
O(1) 0.0319(6) 0.0302(6) 0.0415(7) -0.0028(5) 0.0089(5) -0.0086(5)
O(2) 0.0355(6) 0.0304(6) 0.0483(8) 0.0003(5) 0.0182(6) 0.0045(5)
N(1) 0.0199(6) 0.0255(6) 0.0182(6) 0.0003(5) 0.0068(5) -0.0006(4)
N(2) 0.0234(6) 0.0324(7) 0.0310(7) -0.0020(5) 0.0094(5) -0.0060(5)
N(3) 0.0221(6) 0.0262(6) 0.0233(6) 0.0003(5) 0.0071(5) 0.0003(5)
C(1) 0.0228(7) 0.0246(7) 0.0213(7) 0.0019(5) 0.0095(6) 0.0021(6)
C(2) 0.0228(7) 0.0237(7) 0.0225(7) -0.0003(5) 0.0083(6) -0.0004(5)
C(3) 0.0208(7) 0.0261(7) 0.0238(7) 0.0007(5) 0.0078(6) -0.0051(6)
C(4) 0.0213(7) 0.0457(9) 0.0353(9) -0.0014(7) 0.0053(7) -0.0129(7)
C(5) 0.0251(8) 0.0495(10) 0.0270(8) 0.0082(7) 0.0022(7) -0.0071(7)
C(6) 0.0429(9) 0.0407(9) 0.0217(8) 0.0170(7) 0.0091(7) 0.0035(6)
C(7) 0.0502(10) 0.0341(8) 0.0266(8) 0.0108(7) 0.0161(8) 0.0059(6)
C(8) 0.0403(9) 0.0329(8) 0.0286(8) 0.0005(7) 0.0147(7) 0.0020(6)
C(9) 0.0296(8) 0.0300(7) 0.0229(7) 0.0002(6) 0.0073(6) 0.0010(6)
C(10) 0.0252(7) 0.0264(7) 0.0203(7) 0.0038(6) 0.0073(6) -0.0029(5)
C(11) 0.0292(7) 0.0348(8) 0.0204(7) 0.0103(6) 0.0055(6) -0.0051(6)
C(12) 0.0219(7) 0.0285(7) 0.0214(7) 0.0004(6) 0.0058(6) 0.0023(6)
C(13) 0.0192(6) 0.0267(7) 0.0185(7) -0.0005(5) 0.0021(5) -0.0002(5)
C(14) 0.0315(8) 0.0275(7) 0.0269(8) -0.0015(6) 0.0083(7) -0.0040(6)
C(15) 0.0411(9) 0.0273(8) 0.0342(9) -0.0077(7) 0.0107(7) 0.0011(6)
C(16) 0.0316(8) 0.0394(9) 0.0306(8) -0.0097(7) 0.0120(7) 0.0023(7)
C(17) 0.0262(7) 0.0356(8) 0.0251(8) -0.0008(6) 0.0094(6) -0.0008(6)

loop_
_atom_type_symbol
_atom_type_description
_atom_type_scat_dispersion_real
_atom_type_scat_dispersion_imag
_atom_type_scat_source
C C 0.0033 0.0016
;
International Tables for Crystallography
(1992, Vol. C, Tables 4.2.6.8 and 6.1.1.4)
;
H H 0.0000 0.0000
;
International Tables for Crystallography
(1992, Vol. C, Table 6.1.1.4)
;
N N 0.0061 0.0033
;
International Tables for Crystallography
(1992, Vol. C, Tables 4.2.6.8 and 6.1.1.4)
;
O O 0.0106 0.0060
;
International Tables for Crystallography
(1992, Vol. C, Tables 4.2.6.8 and 6.1.1.4)
;

loop_
_geom_angle_atom_site_label_1
_geom_angle_atom_site_label_2
_geom_angle_atom_site_label_3
_geom_angle
_geom_angle_publ_flag
_geom_angle_site_symmetry_1
_geom_angle_site_symmetry_3
C(1) N(1) C(2) 113.32(11) yes . .
C(1) N(1) C(12) 112.08(11) yes . .
C(2) N(1) C(12) 111.97(11) yes . .
C(3) N(2) C(4) 118.63(13) yes . .
C(13) N(3) C(17) 117.90(13) yes . .
N(1) C(1) C(1) 115.60(11) yes . 3_556
N(1) C(2) C(3) 113.08(11) yes . .
N(2) C(3) C(2) 116.91(12) yes . .
N(2) C(3) C(10) 122.04(12) yes . .
C(2) C(3) C(10) 121.00(12) yes . .
N(2) C(4) C(5) 123.65(14) yes . .
C(4) C(5) C(11) 119.49(13) yes . .
C(7) C(6) C(11) 120.51(14) yes . .
C(6) C(7) C(8) 120.30(15) yes . .
C(7) C(8) C(9) 120.52(15) yes . .
C(8) C(9) C(10) 120.69(13) yes . .
C(3) C(10) C(9) 122.97(12) yes . .
C(3) C(10) C(11) 118.45(13) yes . .
C(9) C(10) C(11) 118.54(13) yes . .
C(5) C(11) C(6) 122.79(13) yes . .
C(5) C(11) C(10) 117.72(14) yes . .
C(6) C(11) C(10) 119.45(14) yes . .
N(1) C(12) C(13) 110.95(11) yes . .
N(3) C(13) C(12) 117.28(12) yes . .
N(3) C(13) C(14) 121.74(14) yes . .
C(12) C(13) C(14) 120.97(14) yes . .
C(13) C(14) C(15) 119.52(15) yes . .
C(14) C(15) C(16) 118.77(15) yes . .
C(15) C(16) C(17) 118.34(16) yes . .
N(3) C(17) C(16) 123.71(15) yes . .
H(17) O(1) H(18) 106.9(18) no . .
H(19) O(2) H(20) 105(3) no . .
N(1) C(1) H(1) 106.1(10) no . .
N(1) C(1) H(2) 106.3(10) no . .
C(1) C(1) H(1) 109.9(9) no 3_556 .
C(1) C(1) H(2) 110.2(9) no 3_556 .
H(1) C(1) H(2) 108.4(12) no . .
N(1) C(2) H(3) 114.6(9) no . .
N(1) C(2) H(4) 106.1(9) no . .
C(3) C(2) H(3) 107.3(8) no . .
C(3) C(2) H(4) 107.9(9) no . .
H(3) C(2) H(4) 107.6(13) no . .
N(2) C(4) H(5) 117.1(11) no . .
C(5) C(4) H(5) 119.2(11) no . .
C(4) C(5) H(6) 119.5(12) no . .
C(11) C(5) H(6) 121.0(12) no . .
C(7) C(6) H(7) 121.5(13) no . .
C(11) C(6) H(7) 117.9(13) no . .
C(6) C(7) H(8) 121.2(10) no . .
C(8) C(7) H(8) 118.5(10) no . .
C(7) C(8) H(9) 120.9(11) no . .
C(9) C(8) H(9) 118.5(11) no . .
C(8) C(9) H(10) 118.8(10) no . .
C(10) C(9) H(10) 120.5(10) no . .
N(1) C(12) H(11) 110.6(9) no . .
N(1) C(12) H(12) 107.6(9) no . .
C(13) C(12) H(11) 109.4(11) no . .
C(13) C(12) H(12) 108.9(10) no . .
H(11) C(12) H(12) 109.3(13) no . .
C(13) C(14) H(13) 119.3(11) no . .
C(15) C(14) H(13) 121.2(11) no . .
C(14) C(15) H(14) 121.6(13) no . .
C(16) C(15) H(14) 119.6(13) no . .
C(15) C(16) H(15) 121.8(11) no . .
C(17) C(16) H(15) 119.8(11) no . .
N(3) C(17) H(16) 115.6(11) no . .
C(16) C(17) H(16) 120.7(11) no . .

loop_
_geom_bond_atom_site_label_1
_geom_bond_atom_site_label_2
_geom_bond_distance
_geom_bond_publ_flag
_geom_bond_site_symmetry_2
N(1) C(1) 1.472(2) yes .
N(1) C(2) 1.4687(17) yes .
N(1) C(12) 1.4756(17) yes .
N(2) C(3) 1.3212(18) yes .
N(2) C(4) 1.3717(18) yes .
N(3) C(13) 1.3396(19) yes .
N(3) C(17) 1.343(2) yes .
C(1) C(1) 1.5429(19) yes 3_556
C(2) C(3) 1.5112(18) yes .
C(3) C(10) 1.431(2) yes .
C(4) C(5) 1.356(3) yes .
C(5) C(11) 1.409(3) yes .
C(6) C(7) 1.360(3) yes .
C(6) C(11) 1.415(3) yes .
C(7) C(8) 1.410(2) yes .
C(8) C(9) 1.367(3) yes .
C(9) C(10) 1.413(2) yes .
C(10) C(11) 1.4194(18) yes .
C(12) C(13) 1.504(3) yes .
C(13) C(14) 1.393(2) yes .
C(14) C(15) 1.380(3) yes .
C(15) C(16) 1.384(3) yes .
C(16) C(17) 1.375(3) yes .
O(1) H(17) 0.92(3) no .
O(1) H(18) 0.92(3) no .
O(2) H(19) 0.89(3) no .
O(2) H(20) 0.95(3) no .
C(1) H(1) 1.025(15) no .
C(1) H(2) 1.014(14) no .
C(2) H(3) 1.007(16) no .
C(2) H(4) 0.989(18) no .
C(4) H(5) 0.988(19) no .
C(5) H(6) 0.989(17) no .
C(6) H(7) 0.998(18) no .
C(7) H(8) 1.01(2) no .
C(8) H(9) 1.02(2) no .
C(9) H(10) 0.995(15) no .
C(12) H(11) 1.037(16) no .
C(12) H(12) 1.008(18) no .
C(14) H(13) 0.975(19) no .
C(15) H(14) 0.967(19) no .
C(16) H(15) 0.96(3) no .
C(17) H(16) 0.998(19) no .

loop_
_geom_contact_atom_site_label_1
_geom_contact_atom_site_label_2
_geom_contact_distance
_geom_contact_publ_flag
_geom_contact_site_symmetry_2
N(1) N(2) 3.4037(15) no .
N(1) N(3) 3.2913(18) no .
N(1) C(9) 3.273(2) no .
N(1) C(10) 3.1990(16) no .
N(1) C(14) 3.2079(19) no .
N(2) C(1) 3.5934(18) no .
N(2) C(11) 2.811(2) no .
N(3) C(2) 3.3961(18) no .
N(3) C(15) 2.779(2) no .
C(1) C(2) 3.165(3) no 3_556
C(1) C(3) 3.146(2) no .
C(1) C(12) 2.984(3) no 3_556
C(2) C(9) 2.980(2) no .
C(2) C(13) 3.1137(18) no .
C(3) C(5) 2.7565(19) no .
C(4) C(10) 2.738(2) no .
C(6) C(9) 2.790(2) no .
C(7) C(10) 2.804(3) no .
C(8) C(11) 2.789(3) no .
C(9) C(13) 3.5633(18) no .
C(13) C(16) 2.733(3) no .
C(14) C(17) 2.701(3) no .
O(1) O(2) 2.7830(17) no .
O(1) O(2) 2.7964(17) no 4_545
O(1) N(3) 2.8419(17) no .
O(1) C(6) 3.5111(18) no 3_555
O(1) C(7) 3.520(2) no 2_545
O(1) C(14) 3.5083(19) no 3_656
O(1) C(17) 3.410(2) no .
O(2) O(1) 2.7830(17) no .
O(2) O(1) 2.7964(17) no 4_445
O(2) N(2) 2.8605(18) no 4_545
O(2) C(6) 3.597(2) no 3_555
O(2) C(12) 3.456(2) no 2_546
N(2) O(2) 2.8605(18) no 4_445
N(2) C(7) 3.528(3) no 3_555
N(2) C(8) 3.568(3) no 3_555
N(3) O(1) 2.8419(17) no .
N(3) C(12) 3.3373(17) no 3_656
N(3) C(13) 3.4607(16) no 3_656
C(2) C(6) 3.579(3) no 3_555
C(3) C(6) 3.584(3) no 3_555
C(4) C(8) 3.500(3) no 3_555
C(5) C(9) 3.560(3) no 3_555
C(6) O(1) 3.5111(18) no 3_555
C(6) O(2) 3.597(2) no 3_555
C(6) C(2) 3.579(3) no 3_555
C(6) C(3) 3.584(3) no 3_555
C(7) O(1) 3.520(2) no 2_555
C(7) N(2) 3.528(3) no 3_555
C(8) N(2) 3.568(3) no 3_555
C(8) C(4) 3.500(3) no 3_555
C(9) C(5) 3.560(3) no 3_555
C(12) O(2) 3.456(2) no 2_556
C(12) N(3) 3.3373(17) no 3_656
C(12) C(17) 3.4554(19) no 3_656
C(13) N(3) 3.4607(16) no 3_656
C(14) O(1) 3.5083(19) no 3_656
C(17) O(1) 3.410(2) no .
C(17) C(12) 3.4554(19) no 3_656
N(1) H(1) 2.793(16) no 3_556
N(1) H(2) 2.790(16) no 3_556
N(1) H(10) 2.754(18) no .
N(1) H(13) 3.198(17) no .
N(2) H(2) 2.933(15) no .
N(2) H(3) 2.436(14) no .
N(2) H(4) 3.093(16) no .
N(2) H(6) 3.284(17) no .
N(3) H(4) 2.626(16) no .
N(3) H(10) 2.809(15) no .
N(3) H(11) 2.509(19) no .
N(3) H(12) 3.179(19) no .
N(3) H(13) 3.254(18) no .
N(3) H(15) 3.25(2) no .
C(1) H(3) 2.658(17) no .
C(1) H(3) 2.864(17) no 3_556
C(1) H(4) 3.258(18) no .
C(1) H(11) 2.893(17) no .
C(1) H(11) 2.935(18) no 3_556
C(1) H(12) 2.456(16) no .
C(1) H(12) 2.896(17) no 3_556
C(2) H(1) 3.291(16) no .
C(2) H(1) 2.900(17) no 3_556
C(2) H(2) 2.560(18) no .
C(2) H(2) 3.556(16) no 3_556
C(2) H(10) 2.652(17) no .
C(2) H(11) 2.559(15) no .
C(2) H(12) 3.270(16) no .
C(3) H(2) 2.742(17) no .
C(3) H(5) 3.191(18) no .
C(3) H(10) 2.719(17) no .
C(5) H(7) 2.66(2) no .
C(6) H(6) 2.706(19) no .
C(6) H(9) 3.326(19) no .
C(7) H(10) 3.303(15) no .
C(8) H(7) 3.317(18) no .
C(9) H(4) 2.754(15) no .
C(9) H(8) 3.309(18) no .
C(10) H(3) 3.340(16) no .
C(10) H(4) 2.701(15) no .
C(10) H(6) 3.328(17) no .
C(10) H(7) 3.338(19) no .
C(10) H(9) 3.33(2) no .
C(11) H(5) 3.28(2) no .
C(11) H(8) 3.33(2) no .
C(11) H(10) 3.342(15) no .
C(12) H(1) 2.667(16) no .
C(12) H(1) 3.309(16) no 3_556
C(12) H(2) 3.289(16) no .
C(12) H(2) 2.683(18) no 3_556
C(12) H(3) 2.879(15) no .
C(12) H(4) 2.442(15) no .
C(12) H(10) 3.207(16) no .
C(12) H(13) 2.680(17) no .
C(13) H(4) 2.683(15) no .
C(13) H(10) 2.590(15) no .
C(13) H(14) 3.28(2) no .
C(13) H(16) 3.18(2) no .
C(14) H(10) 2.821(15) no .
C(14) H(11) 3.336(17) no .
C(14) H(12) 2.655(18) no .
C(14) H(15) 3.26(3) no .
C(15) H(9) 3.593(17) no .
C(15) H(10) 3.212(15) no .
C(15) H(16) 3.282(18) no .
C(16) H(10) 3.366(16) no .
C(16) H(13) 3.27(2) no .
C(17) H(10) 3.157(16) no .
C(17) H(14) 3.245(19) no .
H(1) H(1) 2.96(2) no 3_556
H(1) H(2) 2.44(2) no 3_556
H(1) H(3) 2.30(3) no 3_556
H(1) H(11) 3.32(3) no .
H(1) H(11) 3.02(3) no 3_556
H(1) H(12) 2.32(3) no .
H(1) H(12) 3.49(3) no 3_556
H(1) H(13) 3.57(3) no .
H(2) H(2) 2.94(2) no 3_556
H(2) H(3) 2.75(3) no .
H(2) H(3) 3.30(3) no 3_556
H(2) H(4) 3.49(3) no .
H(2) H(11) 2.50(3) no 3_556
H(2) H(12) 3.42(2) no .
H(2) H(12) 2.42(3) no 3_556
H(3) H(11) 2.66(2) no .
H(4) H(10) 2.25(3) no .
H(4) H(11) 2.47(2) no .
H(4) H(12) 3.42(3) no .
H(5) H(6) 2.33(3) no .
H(6) H(7) 2.51(3) no .
H(7) H(8) 2.41(3) no .
H(8) H(9) 2.42(3) no .
H(9) H(10) 2.33(3) no .
H(10) H(13) 3.27(3) no .
H(12) H(13) 2.50(3) no .
H(13) H(14) 2.39(3) no .
H(14) H(15) 2.37(3) no .
H(15) H(16) 2.36(3) no .
O(1) H(3) 3.453(16) no 4_545
O(1) H(4) 3.332(16) no .
O(1) H(6) 3.068(18) no 3_555
O(1) H(7) 2.541(18) no 3_555
O(1) H(8) 2.57(2) no 2_545
O(1) H(11) 3.550(18) no .
O(1) H(12) 3.284(15) no 3_656
O(1) H(13) 3.279(16) no 3_656
O(1) H(16) 3.059(18) no .
O(1) H(19) 1.90(3) no .
O(1) H(19) 3.48(3) no 4_545
O(1) H(20) 3.07(3) no .
O(1) H(20) 3.22(3) no 4_545
O(2) H(1) 2.856(14) no 2_546
O(2) H(3) 3.048(16) no 4_545
O(2) H(5) 3.491(18) no 4_545
O(2) H(7) 2.84(2) no 3_555
O(2) H(8) 3.183(16) no 3_555
O(2) H(12) 2.483(17) no 2_546
O(2) H(13) 3.094(19) no 2_546
O(2) H(16) 3.378(17) no 4_445
O(2) H(17) 3.32(3) no .
O(2) H(17) 3.15(2) no 4_445
O(2) H(18) 3.37(3) no .
O(2) H(18) 1.89(3) no 4_445
N(1) H(14) 2.721(19) no 4_455
N(2) H(16) 2.811(19) no 1_455
N(2) H(19) 3.24(3) no 4_445
N(2) H(20) 1.91(3) no 4_445
N(3) H(6) 3.345(19) no 3_555
N(3) H(11) 2.970(15) no 3_656
N(3) H(12) 3.123(15) no 3_656
N(3) H(17) 1.94(3) no .
N(3) H(18) 3.19(2) no .
C(1) H(14) 2.838(19) no 4_455
C(2) H(7) 3.47(3) no 3_555
C(2) H(20) 3.10(3) no 4_445
C(3) H(14) 3.559(19) no 4_455
C(3) H(20) 2.87(3) no 4_445
C(4) H(5) 3.283(18) no 3_455
C(4) H(6) 3.22(2) no 3_455
C(4) H(9) 3.48(2) no 3_555
C(4) H(16) 2.69(2) no 1_455
C(4) H(20) 2.81(3) no 4_445
C(5) H(5) 3.029(19) no 3_455
C(5) H(8) 3.355(18) no 4_455
C(5) H(9) 3.367(19) no 4_455
C(5) H(10) 3.519(17) no 3_555
C(5) H(16) 3.54(2) no 1_455
C(5) H(16) 3.563(16) no 3_555
C(6) H(3) 3.532(17) no 3_555
C(6) H(4) 3.047(16) no 3_555
C(6) H(8) 3.370(19) no 4_455
C(6) H(9) 2.78(2) no 4_455
C(6) H(19) 3.373(19) no 3_555
C(7) H(5) 3.387(19) no 2_455
C(7) H(6) 3.531(19) no 4_555
C(7) H(7) 3.43(3) no 4_555
C(7) H(9) 3.36(3) no 4_455
C(7) H(18) 3.38(2) no 2_555
C(8) H(7) 3.48(3) no 4_555
C(8) H(15) 2.91(2) no 4_455
C(9) H(14) 3.28(2) no 4_455
C(9) H(15) 3.075(19) no 4_455
C(10) H(14) 3.375(19) no 4_455
C(11) H(4) 3.458(17) no 3_555
C(11) H(9) 2.94(2) no 4_455
C(12) H(16) 3.515(17) no 3_656
C(12) H(17) 3.39(3) no .
C(12) H(17) 3.513(18) no 3_656
C(12) H(18) 3.59(2) no 3_656
C(13) H(11) 3.332(16) no 3_656
C(13) H(17) 3.03(3) no .
C(13) H(17) 3.369(19) no 3_656
C(14) H(1) 3.497(15) no 4_555
C(14) H(15) 3.400(18) no 4_455
C(14) H(17) 3.360(19) no 3_656
C(14) H(18) 3.31(2) no 3_656
C(15) H(1) 3.183(15) no 4_555
C(15) H(2) 3.592(15) no 4_555
C(15) H(13) 3.375(17) no 4_555
C(16) H(2) 3.567(15) no 1_655
C(16) H(11) 3.333(16) no 3_656
C(16) H(13) 3.378(16) no 4_555
C(17) H(2) 3.418(15) no 1_655
C(17) H(5) 3.45(2) no 1_655
C(17) H(6) 3.118(18) no 3_555
C(17) H(11) 2.948(15) no 3_656
C(17) H(12) 3.099(15) no 3_656
C(17) H(17) 2.68(3) no .
C(17) H(18) 3.50(2) no .
H(1) O(2) 2.856(14) no 2_556
H(1) C(14) 3.497(15) no 4_455
H(1) C(15) 3.183(15) no 4_455
H(1) H(13) 3.12(3) no 4_455
H(1) H(14) 2.48(3) no 4_455
H(1) H(19) 2.95(3) no 2_556
H(1) H(20) 2.87(3) no 2_556
H(2) C(15) 3.592(15) no 4_455
H(2) C(16) 3.567(15) no 1_455
H(2) C(17) 3.418(15) no 1_455
H(2) H(13) 3.54(3) no 4_455
H(2) H(14) 2.76(3) no 4_455
H(2) H(15) 3.39(3) no 1_455
H(2) H(16) 3.12(2) no 1_455
H(2) H(20) 3.13(3) no 4_445
H(3) O(1) 3.453(16) no 4_445
H(3) O(2) 3.048(16) no 4_445
H(3) C(6) 3.532(17) no 3_555
H(3) H(7) 3.35(3) no 3_555
H(3) H(8) 3.47(3) no 3_555
H(3) H(18) 3.21(3) no 4_445
H(3) H(19) 3.55(3) no .
H(3) H(19) 2.96(3) no 4_445
H(3) H(20) 2.47(3) no 4_445
H(4) O(1) 3.332(16) no .
H(4) C(6) 3.047(16) no 3_555
H(4) C(11) 3.458(17) no 3_555
H(4) H(6) 3.44(3) no 3_555
H(4) H(7) 2.80(3) no 3_555
H(4) H(17) 2.80(3) no .
H(4) H(19) 3.58(3) no .
H(5) O(2) 3.491(18) no 4_445
H(5) C(4) 3.283(18) no 3_455
H(5) C(5) 3.029(19) no 3_455
H(5) C(7) 3.387(19) no 2_445
H(5) C(17) 3.45(2) no 1_455
H(5) H(5) 2.86(3) no 3_455
H(5) H(6) 2.36(3) no 3_455
H(5) H(8) 2.90(3) no 2_445
H(5) H(9) 3.40(3) no 3_555
H(5) H(16) 2.54(3) no 1_455
H(5) H(18) 3.58(3) no 1_455
H(5) H(20) 2.81(3) no 4_445
H(6) O(1) 3.068(18) no 3_555
H(6) N(3) 3.345(19) no 3_555
H(6) C(4) 3.22(2) no 3_455
H(6) C(7) 3.531(19) no 4_455
H(6) C(17) 3.118(18) no 3_555
H(6) H(4) 3.44(3) no 3_555
H(6) H(5) 2.36(3) no 3_455
H(6) H(8) 2.78(3) no 4_455
H(6) H(9) 3.49(3) no 4_455
H(6) H(10) 3.50(3) no 3_555
H(6) H(16) 2.69(3) no 3_555
H(6) H(17) 3.01(3) no 3_555
H(6) H(18) 3.42(3) no 3_555
H(7) O(1) 2.541(18) no 3_555
H(7) O(2) 2.84(2) no 3_555
H(7) C(2) 3.47(3) no 3_555
H(7) C(7) 3.43(3) no 4_455
H(7) C(8) 3.48(3) no 4_455
H(7) H(3) 3.35(3) no 3_555
H(7) H(4) 2.80(3) no 3_555
H(7) H(8) 2.74(3) no 4_455
H(7) H(9) 2.87(3) no 4_455
H(7) H(17) 2.85(3) no 3_555
H(7) H(18) 3.51(4) no 2_555
H(7) H(18) 3.30(3) no 3_555
H(7) H(19) 2.47(3) no 3_555
H(7) H(20) 2.99(4) no 3_555
H(8) O(1) 2.57(2) no 2_555
H(8) O(2) 3.183(16) no 3_555
H(8) C(5) 3.355(18) no 4_555
H(8) C(6) 3.370(19) no 4_555
H(8) H(3) 3.47(3) no 3_555
H(8) H(5) 2.90(3) no 2_455
H(8) H(6) 2.78(3) no 4_555
H(8) H(7) 2.74(3) no 4_555
H(8) H(17) 3.28(3) no 2_555
H(8) H(18) 2.49(3) no 2_555
H(8) H(19) 3.39(3) no 2_555
H(8) H(19) 3.48(3) no 3_555
H(8) H(20) 3.58(4) no 2_555
H(8) H(20) 3.29(3) no 3_555
H(9) C(4) 3.48(2) no 3_555
H(9) C(5) 3.367(19) no 4_555
H(9) C(6) 2.78(2) no 4_555
H(9) C(7) 3.36(3) no 4_555
H(9) C(11) 2.94(2) no 4_555
H(9) H(5) 3.40(3) no 3_555
H(9) H(6) 3.49(3) no 4_555
H(9) H(7) 2.87(3) no 4_555
H(9) H(15) 2.89(3) no 4_455
H(10) C(5) 3.519(17) no 3_555
H(10) H(6) 3.50(3) no 3_555
H(10) H(14) 3.24(3) no 4_455
H(10) H(15) 3.14(3) no 4_455
H(11) O(1) 3.550(18) no .
H(11) N(3) 2.970(15) no 3_656
H(11) C(13) 3.332(16) no 3_656
H(11) C(16) 3.333(16) no 3_656
H(11) C(17) 2.948(15) no 3_656
H(11) H(16) 3.23(3) no 3_656
H(11) H(17) 2.84(3) no .
H(12) O(1) 3.284(15) no 3_656
H(12) O(2) 2.483(17) no 2_556
H(12) N(3) 3.123(15) no 3_656
H(12) C(17) 3.099(15) no 3_656
H(12) H(16) 2.90(3) no 3_656
H(12) H(17) 2.95(3) no 3_656
H(12) H(18) 2.76(3) no 3_656
H(12) H(19) 3.16(3) no 2_556
H(12) H(20) 2.65(4) no 2_556
H(13) O(1) 3.279(16) no 3_656
H(13) O(2) 3.094(19) no 2_556
H(13) C(15) 3.375(17) no 4_455
H(13) C(16) 3.378(16) no 4_455
H(13) H(1) 3.12(3) no 4_555
H(13) H(2) 3.54(3) no 4_555
H(13) H(14) 3.07(3) no 4_455
H(13) H(15) 3.08(3) no 4_455
H(13) H(17) 3.35(3) no 3_656
H(13) H(18) 2.87(3) no 3_656
H(13) H(19) 3.41(3) no 2_556
H(14) N(1) 2.721(19) no 4_555
H(14) C(1) 2.838(19) no 4_555
H(14) C(3) 3.559(19) no 4_555
H(14) C(9) 3.28(2) no 4_555
H(14) C(10) 3.375(19) no 4_555
H(14) H(1) 2.48(3) no 4_555
H(14) H(2) 2.76(3) no 4_555
H(14) H(10) 3.24(3) no 4_555
H(14) H(13) 3.07(3) no 4_555
H(14) H(15) 3.47(3) no 4_455
H(15) C(8) 2.91(2) no 4_555
H(15) C(9) 3.075(19) no 4_555
H(15) C(14) 3.400(18) no 4_555
H(15) H(2) 3.39(3) no 1_655
H(15) H(9) 2.89(3) no 4_555
H(15) H(10) 3.14(3) no 4_555
H(15) H(13) 3.08(3) no 4_555
H(15) H(14) 3.47(3) no 4_555
H(16) O(1) 3.059(18) no .
H(16) O(2) 3.378(17) no 4_545
H(16) N(2) 2.811(19) no 1_655
H(16) C(4) 2.69(2) no 1_655
H(16) C(5) 3.54(2) no 1_655
H(16) C(5) 3.563(16) no 3_555
H(16) C(12) 3.515(17) no 3_656
H(16) H(2) 3.12(2) no 1_655
H(16) H(5) 2.54(3) no 1_655
H(16) H(6) 2.69(3) no 3_555
H(16) H(11) 3.23(3) no 3_656
H(16) H(12) 2.90(3) no 3_656
H(16) H(17) 2.55(3) no .
H(16) H(18) 2.97(3) no .
H(16) H(20) 2.95(3) no 4_545
H(17) O(2) 3.32(3) no .
H(17) O(2) 3.15(2) no 4_545
H(17) N(3) 1.94(3) no .
H(17) C(12) 3.39(3) no .
H(17) C(12) 3.513(18) no 3_656
H(17) C(13) 3.03(3) no .
H(17) C(13) 3.369(19) no 3_656
H(17) C(14) 3.360(19) no 3_656
H(17) C(17) 2.68(3) no .
H(17) H(4) 2.80(3) no .
H(17) H(6) 3.01(3) no 3_555
H(17) H(7) 2.85(3) no 3_555
H(17) H(8) 3.28(3) no 2_545
H(17) H(11) 2.84(3) no .
H(17) H(12) 2.95(3) no 3_656
H(17) H(13) 3.35(3) no 3_656
H(17) H(16) 2.55(3) no .
H(17) H(19) 2.45(3) no .
H(17) H(20) 3.45(4) no 4_545
H(18) O(2) 3.37(3) no .
H(18) O(2) 1.89(3) no 4_545
H(18) N(3) 3.19(2) no .
H(18) C(7) 3.38(2) no 2_545
H(18) C(12) 3.59(2) no 3_656
H(18) C(14) 3.31(2) no 3_656
H(18) C(17) 3.50(2) no .
H(18) H(3) 3.21(3) no 4_545
H(18) H(5) 3.58(3) no 1_655
H(18) H(6) 3.42(3) no 3_555
H(18) H(7) 3.51(4) no 2_545
H(18) H(7) 3.30(3) no 3_555
H(18) H(8) 2.49(3) no 2_545
H(18) H(12) 2.76(3) no 3_656
H(18) H(13) 2.87(3) no 3_656
H(18) H(16) 2.97(3) no .
H(18) H(19) 2.53(4) no .
H(18) H(19) 2.58(4) no 4_545
H(18) H(20) 3.51(4) no .
H(18) H(20) 2.40(4) no 4_545
H(19) O(1) 1.90(3) no .
H(19) O(1) 3.48(3) no 4_445
H(19) N(2) 3.24(3) no 4_545
H(19) C(6) 3.373(19) no 3_555
H(19) H(1) 2.95(3) no 2_546
H(19) H(3) 3.55(3) no .
H(19) H(3) 2.96(3) no 4_545
H(19) H(4) 3.58(3) no .
H(19) H(7) 2.47(3) no 3_555
H(19) H(8) 3.39(3) no 2_545
H(19) H(8) 3.48(3) no 3_555
H(19) H(12) 3.16(3) no 2_546
H(19) H(13) 3.41(3) no 2_546
H(19) H(17) 2.45(3) no .
H(19) H(18) 2.53(4) no .
H(19) H(18) 2.58(4) no 4_445
H(20) O(1) 3.07(3) no .
H(20) O(1) 3.22(3) no 4_445
H(20) N(2) 1.91(3) no 4_545
H(20) C(2) 3.10(3) no 4_545
H(20) C(3) 2.87(3) no 4_545
H(20) C(4) 2.81(3) no 4_545
H(20) H(1) 2.87(3) no 2_546
H(20) H(2) 3.13(3) no 4_545
H(20) H(3) 2.47(3) no 4_545
H(20) H(5) 2.81(3) no 4_545
H(20) H(7) 2.99(4) no 3_555
H(20) H(8) 3.58(4) no 2_545
H(20) H(8) 3.29(3) no 3_555
H(20) H(12) 2.65(4) no 2_546
H(20) H(16) 2.95(3) no 4_445
H(20) H(17) 3.45(4) no 4_445
H(20) H(18) 3.51(4) no .
H(20) H(18) 2.40(4) no 4_445

loop_
_geom_hbond_atom_site_label_D
_geom_hbond_atom_site_label_H
_geom_hbond_atom_site_label_A
_geom_hbond_site_symmetry_A
_geom_hbond_distance_DA
_geom_hbond_distance_DH
_geom_hbond_distance_HA
_geom_hbond_angle_DHA
_geom_hbond_publ_flag
O(1) H(17) N(3) . 2.8419(17) 0.922 1.94(3) 165(2) no
O(1) H(18) O(2) 4_545 2.7964(17) 0.917 1.89(3) 171(2) no
O(2) H(19) O(1) . 2.7830(17) 0.890 1.90(3) 170(2) no
O(2) H(20) N(2) 4_545 2.8605(18) 0.952 1.91(3) 175(2) no

loop_
_geom_torsion_atom_site_label_1
_geom_torsion_atom_site_label_2
_geom_torsion_atom_site_label_3
_geom_torsion_atom_site_label_4
_geom_torsion
_geom_torsion_publ_flag
_geom_torsion_site_symmetry_3
_geom_torsion_site_symmetry_4
C(1) N(1) C(2) C(3) 76.87(13) no . .
C(2) N(1) C(1) C(1) 72.43(12) no . 3_556
C(1) N(1) C(12) C(13) -151.93(10) no . .
C(12) N(1) C(1) C(1) -55.50(13) no . 3_556
C(2) N(1) C(12) C(13) 79.44(13) no . .
C(12) N(1) C(2) C(3) -155.16(11) no . .
C(3) N(2) C(4) C(5) -1.3(3) no . .
C(4) N(2) C(3) C(2) -176.46(12) no . .
C(4) N(2) C(3) C(10) 0.9(2) no . .
C(13) N(3) C(17) C(16) 0.19(17) no . .
C(17) N(3) C(13) C(12) 177.84(10) no . .
C(17) N(3) C(13) C(14) -0.89(16) no . .
N(1) C(1) C(1) N(1) -180(96866) no 3_556 3_556
N(1) C(2) C(3) N(2) -111.42(13) no . .
N(1) C(2) C(3) C(10) 71.16(17) no . .
N(2) C(3) C(10) C(9) -177.67(12) no . .
N(2) C(3) C(10) C(11) -0.2(2) no . .
C(2) C(3) C(10) C(9) -0.4(2) no . .
C(2) C(3) C(10) C(11) 177.13(12) no . .
N(2) C(4) C(5) C(11) 0.8(3) no . .
C(4) C(5) C(11) C(6) 177.71(15) no . .
C(4) C(5) C(11) C(10) -0.0(3) no . .
C(7) C(6) C(11) C(5) -176.95(14) no . .
C(7) C(6) C(11) C(10) 0.7(3) no . .
C(11) C(6) C(7) C(8) -0.5(3) no . .
C(6) C(7) C(8) C(9) -0.1(3) no . .
C(7) C(8) C(9) C(10) 0.3(3) no . .
C(8) C(9) C(10) C(3) 177.50(13) no . .
C(8) C(9) C(10) C(11) -0.0(3) no . .
C(3) C(10) C(11) C(5) -0.3(2) no . .
C(3) C(10) C(11) C(6) -178.12(12) no . .
C(9) C(10) C(11) C(5) 177.31(12) no . .
C(9) C(10) C(11) C(6) -0.5(2) no . .
N(1) C(12) C(13) N(3) -99.06(12) no . .
N(1) C(12) C(13) C(14) 79.67(14) no . .
N(3) C(13) C(14) C(15) 0.85(18) no . .
C(12) C(13) C(14) C(15) -177.83(10) no . .
C(13) C(14) C(15) C(16) -0.09(19) no . .
C(14) C(15) C(16) C(17) -0.6(2) no . .
C(15) C(16) C(17) N(3) 0.5(2) no . .
